data_7031410
loop_
_publ_author_name
'Priv\'er, Steven H'
'Bennett, Martin A.'
'Willis, Anthony C.'
'Pottabathula, Srinivas'
'Lakshmi Kantam, M.'
'Bhargava, Suresh K.'

_publ_section_title
;
 ortho-Metallated triphenylphosphine chalcogenide complexes of platinum
 and palladium: synthesis and catalytic activity.
;
_journal_issue 31
_journal_name_full 'Dalton transactions (Cambridge, England : 2003)'
_journal_page_first 12000
_journal_page_last 12012
_journal_paper_doi 10.1039/c4dt01236d
_journal_volume 43
_journal_year 2014
_chemical_compound_source ' from RMIT University'
_chemical_formula_moiety 'C36 H29 Cl P2 Pd Se'
_chemical_formula_sum 'C36 H29 Cl P2 Pd Se'
_chemical_formula_weight 744.39
_space_group_IT_number 14
_symmetry_cell_setting monoclinic
_symmetry_space_group_name_Hall '-P 2yn'
_symmetry_space_group_name_H-M 'P 1 21/n 1'
_atom_sites_solution_hydrogens geom
_atom_sites_solution_primary direct
_audit_creation_date 09-09-09
_audit_creation_method CRYSTALS_ver_12.85
_audit_update_record
;
2009-09-09- Report on C36 H29 Cl P2 Pd Se 
             by   Anthony C. Willis
             for  Steven Priver and Martin Bennett

2009-09-09- passes checkcif tests with minor warnings  
;
_cell_angle_alpha 90
_cell_angle_beta 94.9592(8)
_cell_angle_gamma 90
_cell_formula_units_Z 4
_cell_length_a 9.0444(2)
_cell_length_b 32.6774(6)
_cell_length_c 10.7989(2)
_cell_measurement_reflns_used 70489
_cell_measurement_temperature 200
_cell_measurement_theta_max 27.5
_cell_measurement_theta_min 2.6
_cell_volume 3179.64(11)
_computing_cell_refinement 'DENZO/SCALEPACK (Otwinowski & Minor, 1997)'
_computing_data_collection 'COLLECT (Nonius, 1997-2001).'
_computing_data_reduction 'DENZO/SCALEPACK (Otwinowski & Minor, 1997)'
_computing_molecular_graphics 'CAMERON (Watkin et al., 1996)'
_computing_publication_material 'CRYSTALS (Betteridge et al., 2003)'
_computing_structure_refinement 'CRYSTALS (Betteridge et al., 2003)'
_computing_structure_solution 'SIR92 (Altomare et al., 1994)'
_diffrn_ambient_temperature 200
_diffrn_measured_fraction_theta_full 0.998
_diffrn_measured_fraction_theta_max 0.995
_diffrn_measurement_device 'Nonius KappaCCD'
_diffrn_measurement_device_type Area
_diffrn_measurement_method ' \f and \w scans with CCD '
_diffrn_radiation_monochromator graphite
_diffrn_radiation_type 'Mo K\a'
_diffrn_radiation_wavelength 0.71073
_diffrn_reflns_av_R_equivalents 0.072
_diffrn_reflns_limit_h_max 11
_diffrn_reflns_limit_h_min -11
_diffrn_reflns_limit_k_max 42
_diffrn_reflns_limit_k_min -42
_diffrn_reflns_limit_l_max 14
_diffrn_reflns_limit_l_min -14
_diffrn_reflns_number 48290
_diffrn_reflns_theta_full 26.934
_diffrn_reflns_theta_max 27.484
_diffrn_reflns_theta_min 2.661
_diffrn_standards_number 0
_exptl_absorpt_coefficient_mu 1.937
_exptl_absorpt_correction_T_max 0.838
_exptl_absorpt_correction_T_min 0.638
_exptl_absorpt_correction_type integration
_exptl_absorpt_process_details
;
via Gaussian method (Coppens, 1970) implemented in maXus (2000)
;
_exptl_crystal_colour yellow
_exptl_crystal_density_diffrn 1.555
_exptl_crystal_density_method 'not measured'
_exptl_crystal_description block
_exptl_crystal_F_000 1488
_exptl_crystal_size_max 0.36
_exptl_crystal_size_mid 0.18
_exptl_crystal_size_min 0.11
_refine_diff_density_max 0.55
_refine_diff_density_min -0.66
_refine_ls_extinction_method None
_refine_ls_goodness_of_fit_ref 0.7946
_refine_ls_hydrogen_treatment constr
_refine_ls_matrix_type full
_refine_ls_number_parameters 370
_refine_ls_number_reflns 7249
_refine_ls_number_restraints 0
_refine_ls_R_factor_all 0.0365
_refine_ls_R_factor_gt 0.0236
_refine_ls_shift/su_max 0.001516
_refine_ls_structure_factor_coef Fsqd
_refine_ls_weighting_details
;
 Method, part 1, Chebychev polynomial, (Watkin, 1994, Prince, 1982) 
 [weight] = 1.0/[A~0~*T~0~(x)+A~1~*T~1~(x) ... +A~n-1~]*T~n-1~(x)] 
 where A~i~ are the Chebychev coefficients listed below and x= Fcalc/Fmax 
 Method = Robust Weighting (Prince, 1982) 
 W = [weight] * [1-(deltaF/6*sigmaF)^2^]^2^ 
 A~i~ are: 
 26.6 40.7 21.0 5.91 
;
_refine_ls_weighting_scheme calc
_refine_ls_wR_factor_all 0.0927
_refine_ls_wR_factor_gt 0.0680
_refine_ls_wR_factor_ref 0.0927
_reflns_limit_h_max 11
_reflns_limit_h_min -11
_reflns_limit_k_max 42
_reflns_limit_k_min 0
_reflns_limit_l_max 14
_reflns_limit_l_min 0
_reflns_number_gt 5460
_reflns_number_total 7249
_reflns_threshold_expression I>2.0\s(I)
_oxford_diffrn_Wilson_B_factor 2.42
_oxford_diffrn_Wilson_scale 13.96
_oxford_refine_ls_r_factor_ref 0.0365
_oxford_refine_ls_scale 0.27699(17)
_oxford_reflns_number_all 7249
_oxford_reflns_threshold_expression_ref I>-10.0\s(I)
_oxford_structure_analysis_title '9091019 ben0911'
_cod_data_source_file c4dt01236d2.cif
_cod_data_source_block complex13
_cod_depositor_comments
;
The following automatic conversions were performed:

'_symmetry_cell_setting' value 'Monoclinic' changed to 'monoclinic'
according to
/usr/data/users/saulius/crontab/automatic-downloads/rss-feeds/RSC/lib/dictionaries/cif_core.dic
dictionary named 'cif_core.dic' version 2.4.2 from 2011-04-26.

Automatic conversion script
Id: cif_fix_values 2281 2013-09-26 08:29:07Z andrius 

 Adding full bibliography for 7031403--7031415.cif.
;
_cod_original_sg_symbol_H-M 'P 21/n'
_cod_database_code 7031410

loop_
_symmetry_equiv_pos_as_xyz
x,y,z
-x,-y,-z
-x+1/2,y+1/2,-z+1/2
x+1/2,-y+1/2,z+1/2

loop_
_atom_site_label
_atom_site_type_symbol
_atom_site_fract_x
_atom_site_fract_y
_atom_site_fract_z
_atom_site_U_iso_or_equiv
_atom_site_occupancy
_atom_site_adp_type
_atom_site_refinement_flags_posn
Pd1 Pd 0.32712(2) 0.374721(6) 0.769442(17) 0.0272 1.0000 Uani .
Se1 Se 0.39181(4) 0.304124(9) 0.84227(3) 0.0372 1.0000 Uani .
Cl1 Cl 0.30071(9) 0.39297(2) 0.98117(6) 0.0425 1.0000 Uani .
P1 P 0.28821(7) 0.28516(2) 0.66398(6) 0.0294 1.0000 Uani .
P2 P 0.20208(7) 0.43205(2) 0.69579(6) 0.0281 1.0000 Uani .
C1 C 0.3617(3) 0.31901(8) 0.5547(2) 0.0311 1.0000 Uani .
C2 C 0.3855(3) 0.35907(8) 0.6001(2) 0.0299 1.0000 Uani .
C3 C 0.4583(3) 0.38588(9) 0.5237(3) 0.0376 1.0000 Uani .
C4 C 0.4989(4) 0.37345(11) 0.4087(3) 0.0516 1.0000 Uani .
C5 C 0.4673(5) 0.33439(12) 0.3637(3) 0.0545 1.0000 Uani .
C6 C 0.3988(4) 0.30680(10) 0.4370(3) 0.0415 1.0000 Uani .
C11 C 0.0882(3) 0.29077(8) 0.6474(3) 0.0340 1.0000 Uani .
C12 C 0.0080(4) 0.29512(11) 0.7504(4) 0.0493 1.0000 Uani .
C13 C -0.1455(4) 0.30183(13) 0.7336(4) 0.0606 1.0000 Uani .
C14 C -0.2162(4) 0.30449(11) 0.6154(5) 0.0590 1.0000 Uani .
C15 C -0.1368(4) 0.29987(11) 0.5120(4) 0.0541 1.0000 Uani .
C16 C 0.0150(4) 0.29296(10) 0.5283(3) 0.0446 1.0000 Uani .
C21 C 0.3322(3) 0.23291(8) 0.6257(3) 0.0341 1.0000 Uani .
C22 C 0.4814(4) 0.22217(9) 0.6270(3) 0.0428 1.0000 Uani .
C23 C 0.5209(4) 0.18293(10) 0.5922(3) 0.0507 1.0000 Uani .
C24 C 0.4120(5) 0.15469(10) 0.5592(3) 0.0546 1.0000 Uani .
C25 C 0.2637(5) 0.16466(10) 0.5604(4) 0.0535 1.0000 Uani .
C26 C 0.2220(4) 0.20408(9) 0.5930(3) 0.0419 1.0000 Uani .
C31 C 0.0215(3) 0.43305(8) 0.7608(3) 0.0319 1.0000 Uani .
C32 C -0.1031(3) 0.41294(11) 0.7055(3) 0.0437 1.0000 Uani .
C33 C -0.2326(4) 0.41092(12) 0.7656(4) 0.0523 1.0000 Uani .
C34 C -0.2405(3) 0.42926(10) 0.8799(3) 0.0441 1.0000 Uani .
C35 C -0.1182(4) 0.44984(9) 0.9351(3) 0.0418 1.0000 Uani .
C36 C 0.0125(3) 0.45149(9) 0.8766(3) 0.0368 1.0000 Uani .
C41 C 0.1662(3) 0.43553(9) 0.5269(3) 0.0345 1.0000 Uani .
C42 C 0.1091(4) 0.40109(11) 0.4628(3) 0.0439 1.0000 Uani .
C43 C 0.0996(4) 0.40052(13) 0.3333(3) 0.0576 1.0000 Uani .
C44 C 0.1474(4) 0.43375(15) 0.2674(3) 0.0607 1.0000 Uani .
C45 C 0.2027(4) 0.46755(13) 0.3301(3) 0.0540 1.0000 Uani .
C46 C 0.2123(3) 0.46901(10) 0.4592(3) 0.0418 1.0000 Uani .
C51 C 0.2825(3) 0.48096(8) 0.7441(2) 0.0300 1.0000 Uani .
C52 C 0.4237(3) 0.48191(9) 0.8077(3) 0.0362 1.0000 Uani .
C53 C 0.4860(3) 0.51890(10) 0.8491(3) 0.0401 1.0000 Uani .
C54 C 0.4090(4) 0.55499(10) 0.8275(3) 0.0404 1.0000 Uani .
C55 C 0.2688(4) 0.55443(9) 0.7647(3) 0.0402 1.0000 Uani .
C56 C 0.2053(3) 0.51772(9) 0.7233(3) 0.0353 1.0000 Uani .
H31 H 0.4790 0.4128 0.5499 0.0456 1.0000 Uiso R
H41 H 0.5485 0.3915 0.3608 0.0631 1.0000 Uiso R
H51 H 0.4929 0.3265 0.2858 0.0672 1.0000 Uiso R
H61 H 0.3776 0.2807 0.4084 0.0495 1.0000 Uiso R
H121 H 0.0568 0.2935 0.8295 0.0598 1.0000 Uiso R
H131 H -0.2002 0.3043 0.8025 0.0741 1.0000 Uiso R
H141 H -0.3169 0.3094 0.6054 0.0704 1.0000 Uiso R
H151 H -0.1851 0.3019 0.4324 0.0639 1.0000 Uiso R
H161 H 0.0690 0.2903 0.4606 0.0529 1.0000 Uiso R
H221 H 0.5540 0.2409 0.6510 0.0512 1.0000 Uiso R
H231 H 0.6200 0.1759 0.5915 0.0610 1.0000 Uiso R
H241 H 0.4392 0.1285 0.5362 0.0648 1.0000 Uiso R
H251 H 0.1904 0.1455 0.5393 0.0635 1.0000 Uiso R
H261 H 0.1231 0.2113 0.5934 0.0497 1.0000 Uiso R
H321 H -0.0998 0.4009 0.6276 0.0527 1.0000 Uiso R
H331 H -0.3147 0.3971 0.7287 0.0631 1.0000 Uiso R
H341 H -0.3280 0.4274 0.9207 0.0531 1.0000 Uiso R
H351 H -0.1232 0.4619 1.0124 0.0508 1.0000 Uiso R
H361 H 0.0937 0.4648 0.9155 0.0450 1.0000 Uiso R
H421 H 0.0788 0.3783 0.5052 0.0514 1.0000 Uiso R
H431 H 0.0618 0.3771 0.2925 0.0677 1.0000 Uiso R
H441 H 0.1435 0.4333 0.1820 0.0731 1.0000 Uiso R
H451 H 0.2337 0.4902 0.2864 0.0651 1.0000 Uiso R
H461 H 0.2509 0.4924 0.5016 0.0511 1.0000 Uiso R
H521 H 0.4750 0.4572 0.8231 0.0429 1.0000 Uiso R
H531 H 0.5805 0.5190 0.8916 0.0484 1.0000 Uiso R
H541 H 0.4507 0.5798 0.8544 0.0486 1.0000 Uiso R
H551 H 0.2152 0.5782 0.7515 0.0488 1.0000 Uiso R
H561 H 0.1110 0.5170 0.6821 0.0431 1.0000 Uiso R

loop_
_atom_site_aniso_label
_atom_site_aniso_U_11
_atom_site_aniso_U_22
_atom_site_aniso_U_33
_atom_site_aniso_U_23
_atom_site_aniso_U_13
_atom_site_aniso_U_12
Pd1 0.03005(10) 0.02495(11) 0.02663(11) -0.00192(6) 0.00205(7) -0.00106(7)
Se1 0.05014(18) 0.02916(14) 0.03126(14) 0.00104(10) -0.00324(12) 0.00146(11)
Cl1 0.0587(4) 0.0401(4) 0.0287(3) -0.0063(3) 0.0038(3) -0.0015(3)
P1 0.0313(3) 0.0256(3) 0.0317(3) -0.0022(2) 0.0049(2) -0.0003(2)
P2 0.0302(3) 0.0268(3) 0.0273(3) -0.0021(2) 0.0030(2) 0.0010(2)
C1 0.0311(12) 0.0335(13) 0.0296(12) -0.0005(10) 0.0069(10) 0.0033(10)
C2 0.0286(11) 0.0301(12) 0.0313(12) 0.0013(10) 0.0049(9) 0.0015(10)
C3 0.0363(14) 0.0373(14) 0.0402(15) 0.0059(11) 0.0100(11) -0.0003(11)
C4 0.0546(19) 0.054(2) 0.0502(19) 0.0139(15) 0.0249(16) 0.0016(15)
C5 0.069(2) 0.057(2) 0.0411(17) -0.0014(15) 0.0266(16) 0.0022(17)
C6 0.0482(17) 0.0405(15) 0.0375(15) -0.0079(12) 0.0123(13) 0.0029(13)
C11 0.0317(12) 0.0287(12) 0.0424(15) -0.0056(11) 0.0075(11) -0.0019(10)
C12 0.0477(18) 0.0513(19) 0.0513(18) -0.0007(14) 0.0176(15) -0.0028(14)
C13 0.0422(18) 0.064(2) 0.080(3) -0.008(2) 0.0297(19) -0.0001(16)
C14 0.0329(16) 0.0467(19) 0.098(3) -0.0131(19) 0.0103(18) -0.0016(13)
C15 0.0391(16) 0.053(2) 0.068(2) -0.0114(17) -0.0088(16) -0.0028(14)
C16 0.0399(15) 0.0445(16) 0.0493(18) -0.0088(13) 0.0025(13) 0.0009(13)
C21 0.0428(14) 0.0263(12) 0.0337(13) -0.0008(10) 0.0054(11) -0.0005(11)
C22 0.0449(16) 0.0301(14) 0.0537(18) -0.0030(12) 0.0064(13) 0.0031(12)
C23 0.063(2) 0.0381(16) 0.0508(18) 0.0008(14) 0.0060(16) 0.0148(15)
C24 0.083(3) 0.0293(14) 0.0497(18) -0.0050(13) -0.0044(17) 0.0131(16)
C25 0.073(2) 0.0289(15) 0.056(2) -0.0045(13) -0.0091(17) -0.0037(15)
C26 0.0523(17) 0.0295(13) 0.0430(16) -0.0028(11) -0.0010(13) -0.0018(12)
C31 0.0347(13) 0.0281(12) 0.0333(13) 0.0006(10) 0.0051(10) 0.0009(10)
C32 0.0361(15) 0.0519(18) 0.0428(16) -0.0103(13) 0.0024(12) -0.0014(13)
C33 0.0306(14) 0.065(2) 0.061(2) -0.0014(17) 0.0001(13) -0.0029(14)
C34 0.0350(14) 0.0488(17) 0.0500(17) 0.0148(14) 0.0130(13) 0.0111(12)
C35 0.0524(17) 0.0353(14) 0.0401(15) 0.0031(12) 0.0178(13) 0.0067(12)
C36 0.0417(15) 0.0319(13) 0.0378(14) 0.0000(11) 0.0092(12) -0.0022(11)
C41 0.0329(13) 0.0411(15) 0.0295(12) -0.0028(11) 0.0020(10) 0.0087(11)
C42 0.0438(16) 0.0500(18) 0.0368(15) -0.0117(13) -0.0025(12) 0.0126(13)
C43 0.056(2) 0.074(3) 0.0415(17) -0.0228(17) -0.0077(15) 0.0225(18)
C44 0.059(2) 0.096(3) 0.0283(15) -0.0042(17) 0.0054(14) 0.032(2)
C45 0.0531(19) 0.073(2) 0.0371(16) 0.0120(16) 0.0119(14) 0.0198(17)
C46 0.0417(15) 0.0506(17) 0.0341(14) 0.0051(12) 0.0097(12) 0.0117(13)
C51 0.0320(12) 0.0284(12) 0.0302(12) -0.0006(9) 0.0059(10) -0.0023(10)
C52 0.0368(14) 0.0349(14) 0.0365(14) 0.0001(11) 0.0012(11) -0.0002(11)
C53 0.0370(14) 0.0456(16) 0.0371(14) 0.0019(12) -0.0003(11) -0.0098(12)
C54 0.0508(16) 0.0359(14) 0.0353(14) 0.0002(11) 0.0088(12) -0.0143(13)
C55 0.0474(15) 0.0279(13) 0.0468(16) 0.0021(12) 0.0131(13) -0.0026(12)
C56 0.0336(13) 0.0309(13) 0.0416(15) -0.0004(11) 0.0052(11) -0.0006(10)

loop_
_atom_type_symbol
_atom_type_scat_dispersion_real
_atom_type_scat_dispersion_imag
_atom_type_scat_Cromer_Mann_a1
_atom_type_scat_Cromer_Mann_b1
_atom_type_scat_Cromer_Mann_a2
_atom_type_scat_Cromer_Mann_b2
_atom_type_scat_Cromer_Mann_a3
_atom_type_scat_Cromer_Mann_b3
_atom_type_scat_Cromer_Mann_a4
_atom_type_scat_Cromer_Mann_b4
_atom_type_scat_Cromer_Mann_c
_atom_type_scat_source
C 0.0033 0.0016 2.3100 20.8439 1.0200 10.2075 1.5886 0.5687 0.8650 51.6512 0.2156 'International Tables Vol C 4.2.6.8 and 6.1.1.4'
H 0.0000 0.0000 0.4930 10.5109 0.3229 26.1257 0.1402 3.1424 0.0408 57.7998 0.0030 'International Tables Vol C 4.2.6.8 and 6.1.1.4'
Cl 0.1484 0.1585 11.4604 0.0104 7.1964 1.1662 6.2556 18.5194 1.6455 47.7784 -9.5574 'International Tables Vol C 4.2.6.8 and 6.1.1.4'
P 0.1023 0.0942 6.4345 1.9067 4.1791 27.1570 1.7800 0.5260 1.4908 68.1645 1.1149 'International Tables Vol C 4.2.6.8 and 6.1.1.4'
Pd -0.9988 1.0072 19.3319 0.6987 15.5017 7.9893 5.2954 25.2052 0.6058 76.8986 5.2659 'International Tables Vol C 4.2.6.8 and 6.1.1.4'
Se -0.0929 2.2259 17.0006 2.4098 5.8196 0.2726 3.9731 15.2372 4.3543 43.8163 2.8409 'International Tables Vol C 4.2.6.8 and 6.1.1.4'

loop_
_exptl_crystal_face_index_h
_exptl_crystal_face_index_k
_exptl_crystal_face_index_l
_exptl_crystal_face_perp_dist
1 0 0 0.170
-1 0 0 0.190
0 1 0 0.030
0 -1 0 0.080
0 0 1 0.030
0 0 -1 0.150
-1 10 0 0.020

loop_
_geom_angle_atom_site_label_1
_geom_angle_atom_site_label_2
_geom_angle_atom_site_label_3
_geom_angle
_geom_angle_publ_flag
Se1 Pd1 Cl1 88.24(2) yes
Se1 Pd1 P2 163.93(2) yes
Cl1 Pd1 P2 92.34(3) yes
Se1 Pd1 C2 88.77(7) yes
Cl1 Pd1 C2 170.53(7) yes
P2 Pd1 C2 93.02(7) yes
Pd1 Se1 P1 84.97(2) yes
Se1 P1 C1 104.71(9) yes
Se1 P1 C11 114.32(10) yes
C1 P1 C11 107.30(13) yes
Se1 P1 C21 112.83(10) yes
C1 P1 C21 109.35(13) yes
C11 P1 C21 108.08(13) yes
Pd1 P2 C31 108.10(9) yes
Pd1 P2 C41 115.87(9) yes
C31 P2 C41 107.08(13) yes
Pd1 P2 C51 116.51(9) yes
C31 P2 C51 102.85(12) yes
C41 P2 C51 105.32(13) yes
P1 C1 C2 113.55(19) yes
P1 C1 C6 123.7(2) yes
C2 C1 C6 122.7(3) yes
C1 C2 Pd1 120.59(19) yes
C1 C2 C3 116.1(2) yes
Pd1 C2 C3 123.2(2) yes
C2 C3 C4 121.1(3) yes
C2 C3 H31 119.9 no
C4 C3 H31 118.9 no
C3 C4 C5 121.4(3) yes
C3 C4 H41 119.5 no
C5 C4 H41 119.1 no
C4 C5 C6 119.3(3) yes
C4 C5 H51 120.9 no
C6 C5 H51 119.8 no
C1 C6 C5 119.2(3) yes
C1 C6 H61 120.6 no
C5 C6 H61 120.2 no
P1 C11 C12 121.2(3) yes
P1 C11 C16 119.1(2) yes
C12 C11 C16 119.6(3) yes
C11 C12 C13 119.6(4) yes
C11 C12 H121 119.5 no
C13 C12 H121 121.0 no
C12 C13 C14 120.3(3) yes
C12 C13 H131 119.9 no
C14 C13 H131 119.8 no
C13 C14 C15 120.5(3) yes
C13 C14 H141 119.5 no
C15 C14 H141 120.0 no
C14 C15 C16 119.4(4) yes
C14 C15 H151 120.0 no
C16 C15 H151 120.6 no
C11 C16 C15 120.7(3) yes
C11 C16 H161 119.1 no
C15 C16 H161 120.2 no
P1 C21 C22 117.9(2) yes
P1 C21 C26 121.9(2) yes
C22 C21 C26 120.2(3) yes
C21 C22 C23 120.1(3) yes
C21 C22 H221 120.2 no
C23 C22 H221 119.8 no
C22 C23 C24 119.6(3) yes
C22 C23 H231 120.2 no
C24 C23 H231 120.2 no
C23 C24 C25 120.9(3) yes
C23 C24 H241 119.1 no
C25 C24 H241 119.9 no
C24 C25 C26 120.2(3) yes
C24 C25 H251 120.9 no
C26 C25 H251 118.9 no
C25 C26 C21 119.0(3) yes
C25 C26 H261 121.3 no
C21 C26 H261 119.7 no
P2 C31 C32 122.8(2) yes
P2 C31 C36 118.2(2) yes
C32 C31 C36 118.7(3) yes
C31 C32 C33 120.4(3) yes
C31 C32 H321 119.8 no
C33 C32 H321 119.8 no
C32 C33 C34 120.6(3) yes
C32 C33 H331 119.8 no
C34 C33 H331 119.6 no
C33 C34 C35 119.6(3) yes
C33 C34 H341 120.1 no
C35 C34 H341 120.2 no
C34 C35 C36 120.2(3) yes
C34 C35 H351 119.6 no
C36 C35 H351 120.2 no
C31 C36 C35 120.5(3) yes
C31 C36 H361 120.4 no
C35 C36 H361 119.1 no
P2 C41 C42 118.1(2) yes
P2 C41 C46 122.3(2) yes
C42 C41 C46 119.0(3) yes
C41 C42 C43 119.7(4) yes
C41 C42 H421 120.9 no
C43 C42 H421 119.3 no
C42 C43 C44 120.6(4) yes
C42 C43 H431 118.2 no
C44 C43 H431 121.2 no
C43 C44 C45 119.7(3) yes
C43 C44 H441 121.0 no
C45 C44 H441 119.4 no
C44 C45 C46 120.9(4) yes
C44 C45 H451 120.2 no
C46 C45 H451 118.9 no
C41 C46 C45 120.1(3) yes
C41 C46 H461 119.6 no
C45 C46 H461 120.3 no
P2 C51 C52 119.2(2) yes
P2 C51 C56 121.9(2) yes
C52 C51 C56 118.8(2) yes
C51 C52 C53 120.3(3) yes
C51 C52 H521 119.0 no
C53 C52 H521 120.7 no
C52 C53 C54 120.2(3) yes
C52 C53 H531 119.4 no
C54 C53 H531 120.4 no
C53 C54 C55 120.0(3) yes
C53 C54 H541 120.5 no
C55 C54 H541 119.6 no
C54 C55 C56 120.3(3) yes
C54 C55 H551 120.8 no
C56 C55 H551 118.8 no
C51 C56 C55 120.3(3) yes
C51 C56 H561 118.8 no
C55 C56 H561 120.9 no

loop_
_geom_bond_atom_site_label_1
_geom_bond_atom_site_label_2
_geom_bond_distance
_geom_bond_publ_flag
Pd1 Se1 2.4906(3) yes
Pd1 Cl1 2.3947(7) yes
Pd1 P2 2.2947(7) yes
Pd1 C2 2.013(3) yes
Se1 P1 2.1579(7) yes
P1 C1 1.787(3) yes
P1 C11 1.812(3) yes
P1 C21 1.809(3) yes
P2 C31 1.833(3) yes
P2 C41 1.828(3) yes
P2 C51 1.814(3) yes
C1 C2 1.408(4) yes
C1 C6 1.400(4) yes
C2 C3 1.406(4) yes
C3 C4 1.386(5) yes
C3 H31 0.939 no
C4 C5 1.386(5) yes
C4 H41 0.925 no
C5 C6 1.381(5) yes
C5 H51 0.929 no
C6 H61 0.921 no
C11 C12 1.386(4) yes
C11 C16 1.396(4) yes
C12 C13 1.401(5) yes
C12 H121 0.928 no
C13 C14 1.380(6) yes
C13 H131 0.932 no
C14 C15 1.387(6) yes
C14 H141 0.922 no
C15 C16 1.387(5) yes
C15 H151 0.933 no
C16 H161 0.919 no
C21 C22 1.393(4) yes
C21 C26 1.395(4) yes
C22 C23 1.392(4) yes
C22 H221 0.920 no
C23 C24 1.374(5) yes
C23 H231 0.927 no
C24 C25 1.382(6) yes
C24 H241 0.931 no
C25 C26 1.396(4) yes
C25 H251 0.925 no
C26 H261 0.925 no
C31 C32 1.393(4) yes
C31 C36 1.397(4) yes
C32 C33 1.389(5) yes
C32 H321 0.931 no
C33 C34 1.380(5) yes
C33 H331 0.929 no
C34 C35 1.385(5) yes
C34 H341 0.940 no
C35 C36 1.389(4) yes
C35 H351 0.927 no
C36 H361 0.923 no
C41 C42 1.397(4) yes
C41 C46 1.399(4) yes
C42 C43 1.394(5) yes
C42 H421 0.927 no
C43 C44 1.388(6) yes
C43 H431 0.933 no
C44 C45 1.367(6) yes
C44 H441 0.920 no
C45 C46 1.390(4) yes
C45 H451 0.934 no
C46 H461 0.942 no
C51 C52 1.397(4) yes
C51 C56 1.397(4) yes
C52 C53 1.391(4) yes
C52 H521 0.940 no
C53 C54 1.380(5) yes
C53 H531 0.934 no
C54 C55 1.385(5) yes
C54 H541 0.930 no
C55 C56 1.387(4) yes
C55 H551 0.921 no
C56 H561 0.928 no

loop_
_geom_contact_atom_site_label_1
_geom_contact_atom_site_label_2
_geom_contact_distance
_geom_contact_site_symmetry_2
_geom_contact_publ_flag
C24 C34 3.566(5) 4_554 no
C34 C52 3.519(4) 1_455 no
C44 C56 3.572(5) 2_566 no
C45 C53 3.579(5) 2_666 no
C53 C53 3.474(7) 2_667 no

loop_
_geom_torsion_atom_site_label_1
_geom_torsion_atom_site_label_2
_geom_torsion_atom_site_label_3
_geom_torsion_atom_site_label_4
_geom_torsion
_geom_torsion_publ_flag
Pd1 Se1 P1 C1 46.03(9) no
Pd1 Se1 P1 C11 -71.1(1) no
Pd1 Se1 P1 C21 164.9(1) no
Pd1 P2 C31 C32 -86.5(3) no
Pd1 P2 C31 C36 87.3(2) no
Pd1 P2 C41 C42 47.0(3) no
Pd1 P2 C41 C46 -124.1(2) no
Pd1 P2 C51 C52 8.8(2) no
Pd1 P2 C51 C56 -169.0(2) no
Pd1 C2 C1 P1 -3.5(3) no
Pd1 C2 C1 C6 179.2(2) no
Pd1 C2 C3 C4 178.7(2) no
Se1 Pd1 P2 C31 37.0(1) no
Se1 Pd1 P2 C41 -83.1(1) no
Se1 Pd1 P2 C51 152.2(1) no
Se1 Pd1 C2 C1 33.8(2) no
Se1 Pd1 C2 C3 -142.7(2) no
Se1 P1 C1 C2 -35.6(2) no
Se1 P1 C1 C6 141.7(2) no
Se1 P1 C11 C12 -17.9(3) no
Se1 P1 C11 C16 158.6(2) no
Se1 P1 C21 C22 -55.3(3) no
Se1 P1 C21 C26 126.1(3) no
Cl1 Pd1 Se1 P1 148.53(3) no
Cl1 Pd1 P2 C31 -54.7(1) no
Cl1 Pd1 P2 C41 -174.8(1) no
Cl1 Pd1 P2 C51 60.40(9) no
P1 Se1 Pd1 P2 56.19(8) no
P1 Se1 Pd1 C2 -40.47(8) no
P1 C1 C2 C3 173.2(2) no
P1 C1 C6 C5 -174.2(3) no
P1 C11 C12 C13 176.2(3) no
P1 C11 C16 C15 -175.9(3) no
P1 C21 C22 C23 -176.8(2) no
P1 C21 C26 C25 177.8(3) no
P2 Pd1 C2 C1 -130.3(2) no
P2 Pd1 C2 C3 53.3(2) no
P2 C31 C32 C33 172.9(3) no
P2 C31 C36 C35 -174.2(2) no
P2 C41 C42 C43 -171.1(3) no
P2 C41 C46 C45 170.2(2) no
P2 C51 C52 C53 -178.0(2) no
P2 C51 C56 C55 178.2(2) no
C1 P1 C11 C12 -133.5(3) no
C1 P1 C11 C16 43.0(3) no
C1 P1 C21 C22 60.7(3) no
C1 P1 C21 C26 -117.8(3) no
C1 C2 C3 C4 2.1(4) no
C1 C6 C5 C4 0.5(5) no
C2 Pd1 P2 C31 133.1(1) no
C2 Pd1 P2 C41 13.0(1) no
C2 Pd1 P2 C51 -111.8(1) no
C2 C1 P1 C11 86.2(2) no
C2 C1 P1 C21 -156.8(2) no
C2 C1 C6 C5 2.8(5) no
C2 C3 C4 C5 1.0(5) no
C3 C2 C1 C6 -4.1(4) no
C3 C4 C5 C6 -2.4(6) no
C6 C1 P1 C11 -96.5(3) no
C6 C1 P1 C21 20.5(3) no
C11 P1 C21 C22 177.2(3) no
C11 P1 C21 C26 -1.3(3) no
C11 C12 C13 C14 -0.6(6) no
C11 C16 C15 C14 -0.2(5) no
C12 C11 P1 C21 108.6(3) no
C12 C11 C16 C15 0.7(5) no
C12 C13 C14 C15 1.1(6) no
C13 C12 C11 C16 -0.3(5) no
C13 C14 C15 C16 -0.7(5) no
C16 C11 P1 C21 -74.9(3) no
C21 C22 C23 C24 -1.4(5) no
C21 C26 C25 C24 -0.8(5) no
C22 C21 C26 C25 -0.7(5) no
C22 C23 C24 C25 -0.2(5) no
C23 C22 C21 C26 1.8(5) no
C23 C24 C25 C26 1.3(6) no
C31 P2 C41 C42 -73.6(3) no
C31 P2 C41 C46 115.3(2) no
C31 P2 C51 C52 126.8(2) no
C31 P2 C51 C56 -51.0(3) no
C31 C32 C33 C34 0.9(5) no
C31 C36 C35 C34 1.0(5) no
C32 C31 P2 C41 39.0(3) no
C32 C31 P2 C51 149.7(3) no
C32 C31 C36 C35 -0.1(4) no
C32 C33 C34 C35 -0.0(5) no
C33 C32 C31 C36 -0.9(5) no
C33 C34 C35 C36 -1.0(5) no
C36 C31 P2 C41 -147.3(2) no
C36 C31 P2 C51 -36.5(2) no
C41 P2 C51 C52 -121.2(2) no
C41 P2 C51 C56 61.0(3) no
C41 C42 C43 C44 0.5(5) no
C41 C46 C45 C44 0.5(5) no
C42 C41 P2 C51 177.4(2) no
C42 C41 C46 C45 -0.8(4) no
C42 C43 C44 C45 -0.8(6) no
C43 C42 C41 C46 0.3(5) no
C43 C44 C45 C46 0.3(6) no
C46 C41 P2 C51 6.3(3) no
C51 C52 C53 C54 -0.1(5) no
C51 C56 C55 C54 -0.3(5) no
C52 C51 C56 C55 0.4(4) no
C52 C53 C54 C55 0.2(5) no
C53 C52 C51 C56 -0.2(4) no
C53 C54 C55 C56 -0.0(5) no
